data_7120302
loop_
_publ_author_name
'Chen, Wen-Bin'
'Leng, Ji-Dong'
'Wang, Zi-Zhou'
'Chen, Yan-Cong'
'Miao, Yu'
'Tong, Mingliang'
'Dong, Wen'

_publ_section_title
;
 Reversible Crystal-to-Crystal Transformation from Trinuclear Cluster to
 1D Chain and Corresponding Spin Crossover (SCO) Behaviour Change
;
_journal_name_full 'Chem. Commun.'
_journal_paper_doi 10.1039/C7CC04036A
_journal_year 2017
_chemical_formula_moiety 'C17 H24 Fe3 N29 S5, C N S'
_chemical_formula_sum 'C18 H24 Fe3 N30 S6'
_chemical_formula_weight 1020.58
_chemical_name_systematic '[Fe3(NH2-trz)6(SCN)6]n (SCN)n'
_space_group_crystal_system monoclinic
_space_group_IT_number 14
_space_group_name_Hall '-P 2yn'
_space_group_name_H-M_alt 'P 1 21/n 1'
_symmetry_space_group_name_Hall '-P 2yn'
_symmetry_space_group_name_H-M 'P 1 21/n 1'
_atom_sites_solution_hydrogens mixed
_audit_creation_date 2017-04-18
_audit_creation_method
;
Olex2 1.2
(compiled 2017.03.28 svn.r3405 for OlexSys, GUI svn.r5335)
;
_audit_update_record
;
2017-05-24 deposited with the CCDC.
2017-06-19 downloaded from the CCDC.
;
_cell_angle_alpha 90
_cell_angle_beta 103.4778(14)
_cell_angle_gamma 90
_cell_formula_units_Z 4
_cell_length_a 11.5569(5)
_cell_length_b 21.7106(11)
_cell_length_c 17.1108(9)
_cell_measurement_reflns_used 6520
_cell_measurement_temperature 293
_cell_measurement_theta_max 25.29
_cell_measurement_theta_min 2.24
_cell_volume 4175.0(4)
_computing_cell_refinement 'SAINT v8.37A (Bruker, 2015)'
_computing_data_reduction 'SAINT v8.37A (Bruker, 2015)'
_computing_molecular_graphics 'Olex2 (Dolomanov et al., 2009)'
_computing_publication_material 'Olex2 (Dolomanov et al., 2009)'
_computing_structure_refinement 'ShelXL (Sheldrick, 2015)'
_diffrn_ambient_temperature 293
_diffrn_measured_fraction_theta_full 0.994
_diffrn_measured_fraction_theta_max 0.994
_diffrn_measurement_device_type 'Bruker APEX-II CCD'
_diffrn_measurement_method '\f and \w scans'
_diffrn_radiation_type MoK\a
_diffrn_radiation_wavelength 0.71073
_diffrn_reflns_av_R_equivalents 0.0688
_diffrn_reflns_av_unetI/netI 0.0718
_diffrn_reflns_Laue_measured_fraction_full 0.994
_diffrn_reflns_Laue_measured_fraction_max 0.994
_diffrn_reflns_limit_h_max 13
_diffrn_reflns_limit_h_min -13
_diffrn_reflns_limit_k_max 26
_diffrn_reflns_limit_k_min -25
_diffrn_reflns_limit_l_max 18
_diffrn_reflns_limit_l_min -20
_diffrn_reflns_number 25820
_diffrn_reflns_point_group_measured_fraction_full 0.994
_diffrn_reflns_point_group_measured_fraction_max 0.994
_diffrn_reflns_theta_full 25.358
_diffrn_reflns_theta_max 25.358
_diffrn_reflns_theta_min 2.412
_diffrn_standards_number 0
_exptl_absorpt_coefficient_mu 1.387
_exptl_absorpt_correction_T_max 0.7452
_exptl_absorpt_correction_T_min 0.5900
_exptl_absorpt_correction_type multi-scan
_exptl_absorpt_process_details
'SADABS-2014/5 (Bruker,2014/5) was used for absorption correction. wR2(int) was 0.0963 before and 0.0579 after correction. The Ratio of minimum to maximum transmission is 0.7917. The \l/2 correction factor is Not present.'
_exptl_crystal_colour yellow
_exptl_crystal_colour_primary clear
_exptl_crystal_density_diffrn 1.624
_exptl_crystal_description block
_exptl_crystal_F_000 2064
_exptl_crystal_size_max 0.145
_exptl_crystal_size_mid 0.097
_exptl_crystal_size_min 0.056
_refine_diff_density_max 1.018
_refine_diff_density_min -0.744
_refine_diff_density_rms 0.133
_refine_ls_extinction_method none
_refine_ls_goodness_of_fit_ref 1.052
_refine_ls_hydrogen_treatment constr
_refine_ls_matrix_type full
_refine_ls_number_parameters 517
_refine_ls_number_reflns 7603
_refine_ls_number_restraints 0
_refine_ls_restrained_S_all 1.052
_refine_ls_R_factor_all 0.1406
_refine_ls_R_factor_gt 0.0695
_refine_ls_shift/su_max 0.001
_refine_ls_shift/su_mean 0.000
_refine_ls_structure_factor_coef Fsqd
_refine_ls_weighting_details 'w=1/[\s^2^(Fo^2^)+(0.1328P)^2^+7.0343P] where P=(Fo^2^+2Fc^2^)/3'
_refine_ls_weighting_scheme calc
_refine_ls_wR_factor_gt 0.1847
_refine_ls_wR_factor_ref 0.2419
_reflns_Friedel_coverage 0.000
_reflns_number_gt 4356
_reflns_number_total 7603
_reflns_threshold_expression 'I > 2\s(I)'
_cod_data_source_file c7cc04036a2.cif
_cod_data_source_block a
_cod_database_code 7120302
_shelx_shelxl_version_number 2014/7
_shelx_space_group_comment
;
The symmetry employed for this shelxl refinement is uniquely defined
by the following loop, which should always be used as a source of
symmetry information in preference to the above space-group names.
They are only intended as comments.
;
_shelx_estimated_absorpt_t_max 0.926
_shelx_estimated_absorpt_t_min 0.824
_olex2_refinement_description
;
1. Fixed Uiso
 At 1.2 times of:
  All C(H) groups, All N(H,H) groups
2.a Riding coordinates:
 N4(H4A,H4B), N16(H16A,H16B), N20(H20A,H20B), N24(H24A)
2.b Rotating group:
 N8(H8A,H8B), N12(H12A,H12B), N24(H24B)
2.c Aromatic/amide H refined with riding coordinates:
 C1(H1), C2(H2), C3(H3), C4(H4), C5(H5), C6(H6), C7(H7), C8(H8), C9(H9),
 C10(H10), C11(H11), C12(H12)
;
_olex2_submission_special_instructions 'No special instructions were received'

loop_
_space_group_symop_operation_xyz
'x, y, z'
'-x+1/2, y+1/2, -z+1/2'
'-x, -y, -z'
'x-1/2, -y-1/2, z-1/2'

loop_
_atom_site_label
_atom_site_type_symbol
_atom_site_fract_x
_atom_site_fract_y
_atom_site_fract_z
_atom_site_U_iso_or_equiv
_atom_site_adp_type
_atom_site_occupancy
_atom_site_site_symmetry_order
_atom_site_calc_flag
_atom_site_refinement_flags_posn
Fe1 Fe 0.30028(8) 0.14966(5) 0.81821(5) 0.0340(3) Uani 1 1 d .
Fe2 Fe 0.43339(9) 0.17591(5) 0.62891(5) 0.0378(3) Uani 1 1 d .
Fe3 Fe 0.19189(9) 0.11482(5) 1.01643(6) 0.0389(3) Uani 1 1 d .
S1 S 0.3092(3) 0.02992(18) 0.4178(2) 0.1243(15) Uani 1 1 d .
S2 S 0.8389(2) 0.12117(14) 0.62077(18) 0.0779(8) Uani 1 1 d .
S3 S 0.4731(2) 0.38478(12) 0.53205(19) 0.0766(8) Uani 1 1 d .
S4 S 0.3712(2) 0.20774(13) 1.27688(13) 0.0684(7) Uani 1 1 d .
S5 S 0.2802(2) -0.06499(13) 1.18397(14) 0.0697(7) Uani 1 1 d .
S6 S 0.1441(6) -0.0895(3) 0.6696(6) 0.239(4) Uani 1 1 d .
N1 N 0.3758(5) 0.0791(3) 0.7556(3) 0.0387(14) Uani 1 1 d .
N2 N 0.4240(5) 0.0886(3) 0.6891(3) 0.0392(14) Uani 1 1 d .
N3 N 0.4519(5) -0.0069(3) 0.7274(3) 0.0423(15) Uani 1 1 d .
N4 N 0.4985(7) -0.0673(3) 0.7387(4) 0.064(2) Uani 1 1 d .
H4A H 0.5225 -0.0818 0.6944 0.077 Uiso 1 1 d R
H4B H 0.4465 -0.0944 0.7539 0.077 Uiso 1 1 d R
N5 N 0.2002(5) 0.1855(3) 0.7046(3) 0.0382(14) Uani 1 1 d .
N6 N 0.2467(5) 0.1909(3) 0.6368(3) 0.0421(15) Uani 1 1 d .
N7 N 0.0654(5) 0.2239(3) 0.6067(3) 0.0489(16) Uani 1 1 d .
N8 N -0.0413(6) 0.2477(4) 0.5580(4) 0.066(2) Uani 1 1 d .
H8A H -0.1060 0.2258 0.5652 0.079 Uiso 1 1 d GR
H8B H -0.0510 0.2876 0.5722 0.079 Uiso 1 1 d GR
N9 N 0.4390(5) 0.2142(3) 0.8116(3) 0.0445(15) Uani 1 1 d .
N10 N 0.4809(5) 0.2244(3) 0.7434(3) 0.0469(16) Uani 1 1 d .
N11 N 0.5683(6) 0.2876(4) 0.8365(4) 0.061(2) Uani 1 1 d .
N12 N 0.6415(9) 0.3326(5) 0.8826(5) 0.105(4) Uani 1 1 d .
H12A H 0.7135 0.3300 0.8709 0.126 Uiso 1 1 d GR
H12B H 0.6120 0.3707 0.8709 0.126 Uiso 1 1 d GR
N13 N 0.1609(5) 0.0862(3) 0.8263(3) 0.0441(15) Uani 1 1 d .
N14 N 0.1228(5) 0.0735(3) 0.8958(3) 0.0395(14) Uani 1 1 d .
N15 N 0.0193(5) 0.0186(3) 0.7983(4) 0.0478(16) Uani 1 1 d .
N16 N -0.0644(6) -0.0235(4) 0.7562(5) 0.072(2) Uani 1 1 d .
H16A H -0.0427 -0.0377 0.7110 0.087 Uiso 1 1 d R
H16B H -0.1387 -0.0060 0.7429 0.087 Uiso 1 1 d R
N17 N 0.2164(5) 0.2174(3) 0.8829(3) 0.0389(14) Uani 1 1 d .
N18 N 0.1837(5) 0.2045(3) 0.9542(3) 0.0375(14) Uani 1 1 d .
N19 N 0.1524(5) 0.3016(3) 0.9261(3) 0.0403(14) Uani 1 1 d .
N20 N 0.1173(6) 0.3645(3) 0.9294(4) 0.0554(18) Uani 1 1 d .
H20A H 0.1596 0.3843 0.8973 0.067 Uiso 1 1 d R
H20B H 0.1478 0.3783 0.9806 0.067 Uiso 1 1 d R
N21 N 0.4138(5) 0.1160(3) 0.9318(3) 0.0408(15) Uani 1 1 d .
N22 N 0.3758(5) 0.1052(3) 1.0001(3) 0.0405(14) Uani 1 1 d .
N23 N 0.5629(5) 0.0800(3) 1.0222(3) 0.0478(16) Uani 1 1 d .
N24 N 0.6738(6) 0.0543(4) 1.0622(4) 0.066(2) Uani 1 1 d .
H24A H 0.7172 0.0846 1.0932 0.079 Uiso 1 1 d R
H24B H 0.7077 0.0366 1.0254 0.079 Uiso 1 1 d GR
N25 N 0.3877(6) 0.1281(4) 0.5177(4) 0.0549(18) Uani 1 1 d .
N26 N 0.6183(6) 0.1615(3) 0.6377(4) 0.0558(18) Uani 1 1 d .
N27 N 0.4324(6) 0.2638(4) 0.5731(4) 0.0548(18) Uani 1 1 d .
N28 N 0.2604(6) 0.1605(3) 1.1262(4) 0.0545(18) Uani 1 1 d .
N29 N 0.2138(6) 0.0257(3) 1.0682(4) 0.0546(17) Uani 1 1 d .
N30 N 0.2456(19) -0.1478(6) 0.8046(8) 0.144(7) Uani 1 1 d .
C1 C 0.3948(6) 0.0216(4) 0.7760(4) 0.0448(18) Uani 1 1 d .
H1 H 0.3716 0.0029 0.8189 0.054 Uiso 1 1 calc R
C2 C 0.4696(7) 0.0363(4) 0.6744(4) 0.0481(19) Uani 1 1 d .
H2 H 0.5086 0.0296 0.6334 0.058 Uiso 1 1 calc R
C3 C 0.0913(6) 0.2060(4) 0.6841(4) 0.0433(18) Uani 1 1 d .
H3 H 0.0392 0.2079 0.7181 0.052 Uiso 1 1 calc R
C4 C 0.1652(7) 0.2130(4) 0.5789(4) 0.056(2) Uani 1 1 d .
H4 H 0.1730 0.2203 0.5268 0.067 Uiso 1 1 calc R
C5 C 0.4938(7) 0.2528(4) 0.8664(4) 0.053(2) Uani 1 1 d .
H5 H 0.4826 0.2557 0.9184 0.063 Uiso 1 1 calc R
C6 C 0.5568(7) 0.2696(5) 0.7608(5) 0.063(2) Uani 1 1 d .
H6 H 0.5973 0.2869 0.7252 0.075 Uiso 1 1 calc R
C7 C 0.0955(6) 0.0524(4) 0.7689(4) 0.0460(19) Uani 1 1 d .
H7 H 0.1016 0.0521 0.7157 0.055 Uiso 1 1 calc R
C8 C 0.0384(6) 0.0331(4) 0.8763(4) 0.0477(19) Uani 1 1 d .
H8 H -0.0032 0.0165 0.9117 0.057 Uiso 1 1 calc R
C9 C 0.1944(6) 0.2755(4) 0.8670(4) 0.0425(18) Uani 1 1 d .
H9 H 0.2061 0.2959 0.8216 0.051 Uiso 1 1 calc R
C10 C 0.1461(6) 0.2565(4) 0.9787(4) 0.0450(19) Uani 1 1 d .
H10 H 0.1192 0.2614 1.0254 0.054 Uiso 1 1 calc R
C11 C 0.5265(7) 0.1007(4) 0.9472(4) 0.049(2) Uani 1 1 d .
H11 H 0.5746 0.1038 0.9107 0.059 Uiso 1 1 calc R
C12 C 0.4654(7) 0.0837(4) 1.0540(4) 0.055(2) Uani 1 1 d .
H12 H 0.4632 0.0725 1.1061 0.066 Uiso 1 1 calc R
C13 C 0.3566(7) 0.0874(4) 0.4765(5) 0.054(2) Uani 1 1 d .
C14 C 0.7105(7) 0.1446(4) 0.6324(5) 0.0494(19) Uani 1 1 d .
C15 C 0.4473(6) 0.3148(4) 0.5554(4) 0.0467(19) Uani 1 1 d .
C16 C 0.3071(7) 0.1794(4) 1.1895(5) 0.0479(19) Uani 1 1 d .
C17 C 0.2424(6) -0.0111(4) 1.1172(4) 0.0466(19) Uani 1 1 d .
C18 C 0.205(2) -0.1228(8) 0.7551(12) 0.121(7) Uani 1 1 d .

loop_
_atom_site_aniso_label
_atom_site_aniso_U_11
_atom_site_aniso_U_22
_atom_site_aniso_U_33
_atom_site_aniso_U_23
_atom_site_aniso_U_13
_atom_site_aniso_U_12
Fe1 0.0311(5) 0.0459(7) 0.0264(5) 0.0015(4) 0.0096(4) -0.0012(5)
Fe2 0.0362(6) 0.0478(7) 0.0316(5) 0.0022(4) 0.0123(4) -0.0015(5)
Fe3 0.0392(6) 0.0466(7) 0.0339(5) 0.0031(5) 0.0144(4) 0.0009(5)
S1 0.084(2) 0.115(3) 0.154(3) -0.082(3) -0.013(2) 0.0083(19)
S2 0.0439(13) 0.087(2) 0.105(2) 0.0017(16) 0.0217(13) 0.0077(13)
S3 0.0632(15) 0.0532(15) 0.129(2) 0.0212(14) 0.0548(15) 0.0070(12)
S4 0.0580(14) 0.093(2) 0.0490(12) -0.0126(12) 0.0029(10) 0.0004(13)
S5 0.0606(14) 0.0909(19) 0.0621(14) 0.0313(13) 0.0237(11) 0.0194(13)
S6 0.184(6) 0.144(5) 0.442(13) -0.116(7) 0.179(8) -0.021(4)
N1 0.040(3) 0.045(4) 0.033(3) 0.002(3) 0.012(2) 0.004(3)
N2 0.042(3) 0.046(4) 0.032(3) 0.006(3) 0.015(2) 0.002(3)
N3 0.050(4) 0.043(4) 0.035(3) 0.002(3) 0.012(3) 0.003(3)
N4 0.100(6) 0.037(4) 0.062(4) 0.011(3) 0.035(4) 0.015(4)
N5 0.029(3) 0.056(4) 0.030(3) 0.001(3) 0.009(2) 0.002(3)
N6 0.038(3) 0.061(4) 0.028(3) 0.004(3) 0.010(2) 0.007(3)
N7 0.039(3) 0.073(5) 0.035(3) 0.014(3) 0.009(3) 0.010(3)
N8 0.043(4) 0.093(6) 0.063(4) 0.032(4) 0.014(3) 0.022(4)
N9 0.041(3) 0.060(4) 0.034(3) 0.001(3) 0.012(3) -0.004(3)
N10 0.037(3) 0.068(5) 0.038(3) -0.007(3) 0.013(3) -0.011(3)
N11 0.049(4) 0.086(6) 0.050(4) -0.017(4) 0.014(3) -0.033(4)
N12 0.092(7) 0.150(10) 0.076(6) -0.049(6) 0.023(5) -0.073(7)
N13 0.045(3) 0.062(4) 0.028(3) -0.002(3) 0.014(3) -0.002(3)
N14 0.034(3) 0.048(4) 0.038(3) -0.003(3) 0.011(2) -0.007(3)
N15 0.039(3) 0.056(4) 0.047(4) -0.010(3) 0.007(3) -0.007(3)
N16 0.048(4) 0.093(6) 0.075(5) -0.040(4) 0.012(4) -0.024(4)
N17 0.041(3) 0.048(4) 0.031(3) 0.001(3) 0.015(2) 0.002(3)
N18 0.042(3) 0.046(4) 0.028(3) -0.006(3) 0.015(2) -0.004(3)
N19 0.042(3) 0.039(4) 0.041(3) -0.004(3) 0.012(3) 0.003(3)
N20 0.072(5) 0.051(4) 0.045(4) 0.004(3) 0.018(3) 0.008(4)
N21 0.038(3) 0.060(4) 0.027(3) 0.004(3) 0.012(2) 0.002(3)
N22 0.039(3) 0.053(4) 0.031(3) 0.009(3) 0.012(2) 0.004(3)
N23 0.037(3) 0.068(5) 0.038(3) 0.009(3) 0.008(3) 0.009(3)
N24 0.044(4) 0.104(6) 0.048(4) 0.010(4) 0.007(3) 0.024(4)
N25 0.057(4) 0.067(5) 0.041(4) -0.001(4) 0.011(3) 0.000(4)
N26 0.048(4) 0.071(5) 0.052(4) 0.012(3) 0.020(3) 0.003(4)
N27 0.056(4) 0.059(5) 0.059(4) 0.007(4) 0.032(3) 0.001(4)
N28 0.062(4) 0.060(5) 0.044(4) -0.001(3) 0.017(3) -0.004(4)
N29 0.062(4) 0.061(5) 0.046(4) 0.006(4) 0.024(3) -0.003(4)
N30 0.28(2) 0.082(10) 0.105(10) -0.036(8) 0.110(13) -0.045(11)
C1 0.042(4) 0.055(5) 0.040(4) 0.004(4) 0.014(3) 0.003(4)
C2 0.061(5) 0.053(5) 0.035(4) 0.000(4) 0.019(3) -0.003(4)
C3 0.037(4) 0.059(5) 0.034(4) 0.002(3) 0.010(3) 0.001(4)
C4 0.039(4) 0.092(7) 0.038(4) 0.017(4) 0.011(3) 0.001(4)
C5 0.043(4) 0.078(6) 0.037(4) -0.010(4) 0.010(3) -0.015(4)
C6 0.055(5) 0.091(7) 0.044(5) -0.009(4) 0.017(4) -0.030(5)
C7 0.050(4) 0.065(6) 0.027(4) -0.009(3) 0.015(3) -0.007(4)
C8 0.040(4) 0.059(5) 0.045(4) 0.005(4) 0.012(3) -0.014(4)
C9 0.044(4) 0.051(5) 0.035(4) 0.003(3) 0.016(3) -0.001(4)
C10 0.042(4) 0.062(6) 0.035(4) -0.001(4) 0.017(3) -0.010(4)
C11 0.039(4) 0.074(6) 0.038(4) 0.008(4) 0.015(3) -0.001(4)
C12 0.045(4) 0.083(7) 0.037(4) 0.015(4) 0.010(3) 0.017(4)
C13 0.045(5) 0.068(6) 0.049(5) -0.008(4) 0.011(4) -0.001(4)
C14 0.045(5) 0.057(5) 0.047(4) 0.009(4) 0.012(3) 0.000(4)
C15 0.036(4) 0.062(6) 0.048(4) 0.006(4) 0.020(3) -0.003(4)
C16 0.040(4) 0.057(5) 0.051(5) -0.005(4) 0.019(4) 0.007(4)
C17 0.040(4) 0.064(6) 0.039(4) 0.004(4) 0.016(3) -0.004(4)
C18 0.186(19) 0.084(13) 0.119(14) -0.034(10) 0.085(15) -0.037(12)

loop_
_atom_type_symbol
_atom_type_description
_atom_type_scat_dispersion_real
_atom_type_scat_dispersion_imag
_atom_type_scat_source
C C 0.0033 0.0016 'International Tables Vol C Tables 4.2.6.8 and 6.1.1.4'
H H 0.0000 0.0000 'International Tables Vol C Tables 4.2.6.8 and 6.1.1.4'
Fe Fe 0.3463 0.8444 'International Tables Vol C Tables 4.2.6.8 and 6.1.1.4'
N N 0.0061 0.0033 'International Tables Vol C Tables 4.2.6.8 and 6.1.1.4'
S S 0.1246 0.1234 'International Tables Vol C Tables 4.2.6.8 and 6.1.1.4'

loop_
_geom_angle_atom_site_label_1
_geom_angle_atom_site_label_2
_geom_angle_atom_site_label_3
_geom_angle
_geom_angle_site_symmetry_3
N1 Fe1 N17 176.8(2) .
N1 Fe1 N21 88.6(2) .
N5 Fe1 N1 90.1(2) .
N5 Fe1 N17 90.3(2) .
N5 Fe1 N21 175.8(2) .
N9 Fe1 N1 92.5(2) .
N9 Fe1 N5 88.1(2) .
N9 Fe1 N17 90.7(2) .
N9 Fe1 N21 88.0(2) .
N13 Fe1 N1 88.5(2) .
N13 Fe1 N5 92.1(2) .
N13 Fe1 N9 179.0(2) .
N13 Fe1 N17 88.3(2) .
N13 Fe1 N21 91.8(2) .
N17 Fe1 N21 91.1(2) .
N2 Fe2 N6 86.7(2) .
N2 Fe2 N10 91.5(2) .
N10 Fe2 N6 85.3(2) .
N25 Fe2 N2 88.2(2) .
N25 Fe2 N6 94.8(2) .
N25 Fe2 N10 179.6(3) .
N25 Fe2 N26 91.6(3) .
N25 Fe2 N27 93.6(3) .
N26 Fe2 N2 89.9(2) .
N26 Fe2 N6 172.7(2) .
N26 Fe2 N10 88.2(2) .
N26 Fe2 N27 93.7(3) .
N27 Fe2 N2 176.0(2) .
N27 Fe2 N6 89.5(2) .
N27 Fe2 N10 86.8(3) .
N14 Fe3 S3 87.08(16) 4_566
N18 Fe3 S3 96.49(16) 4_566
N18 Fe3 N14 86.7(2) .
N18 Fe3 N22 87.5(2) .
N22 Fe3 S3 174.63(18) 4_566
N22 Fe3 N14 89.6(2) .
N28 Fe3 S3 94.5(2) 4_566
N28 Fe3 N14 175.4(2) .
N28 Fe3 N18 88.8(2) .
N28 Fe3 N22 89.1(2) .
N28 Fe3 N29 94.2(3) .
N29 Fe3 S3 89.11(19) 4_566
N29 Fe3 N14 90.1(2) .
N29 Fe3 N18 173.4(2) .
N29 Fe3 N22 86.7(2) .
C15 S3 Fe3 105.5(3) 4_665
N2 N1 Fe1 125.7(5) .
C1 N1 Fe1 127.5(5) .
C1 N1 N2 106.6(6) .
N1 N2 Fe2 126.1(5) .
C2 N2 Fe2 127.0(5) .
C2 N2 N1 106.6(6) .
C1 N3 N4 125.1(6) .
C1 N3 C2 105.8(7) .
C2 N3 N4 128.4(6) .
N3 N4 H4A 112.6 .
N3 N4 H4B 112.2 .
H4A N4 H4B 110.8 .
N6 N5 Fe1 123.4(4) .
C3 N5 Fe1 130.1(5) .
C3 N5 N6 106.5(5) .
N5 N6 Fe2 127.5(4) .
C4 N6 Fe2 123.7(5) .
C4 N6 N5 108.5(6) .
C3 N7 N8 130.4(6) .
C3 N7 C4 106.3(6) .
C4 N7 N8 123.3(6) .
N7 N8 H8A 111.0 .
N7 N8 H8B 109.4 .
H8A N8 H8B 107.5 .
N10 N9 Fe1 124.2(4) .
C5 N9 Fe1 128.5(5) .
C5 N9 N10 107.2(6) .
N9 N10 Fe2 128.1(5) .
C6 N10 Fe2 125.8(5) .
C6 N10 N9 106.2(6) .
C5 N11 N12 122.3(7) .
C6 N11 N12 131.3(7) .
C6 N11 C5 106.4(7) .
N11 N12 H12A 107.4 .
N11 N12 H12B 111.6 .
H12A N12 H12B 109.1 .
N14 N13 Fe1 125.1(4) .
C7 N13 Fe1 128.3(5) .
C7 N13 N14 106.6(6) .
N13 N14 Fe3 126.7(4) .
C8 N14 Fe3 126.8(5) .
C8 N14 N13 106.5(6) .
C7 N15 N16 127.1(6) .
C7 N15 C8 106.1(6) .
C8 N15 N16 126.8(7) .
N15 N16 H16A 111.0 .
N15 N16 H16B 110.6 .
H16A N16 H16B 110.5 .
N18 N17 Fe1 123.5(5) .
C9 N17 Fe1 129.0(5) .
C9 N17 N18 107.4(5) .
N17 N18 Fe3 127.7(4) .
C10 N18 Fe3 125.7(5) .
C10 N18 N17 106.7(6) .
C9 N19 N20 125.9(6) .
C10 N19 N20 127.6(6) .
C10 N19 C9 106.4(6) .
N19 N20 H20A 103.1 .
N19 N20 H20B 107.4 .
H20A N20 H20B 106.3 .
N22 N21 Fe1 124.8(4) .
C11 N21 Fe1 128.5(5) .
C11 N21 N22 106.7(5) .
N21 N22 Fe3 127.0(4) .
C12 N22 Fe3 124.9(5) .
C12 N22 N21 107.9(6) .
C11 N23 N24 130.1(6) .
C11 N23 C12 105.1(6) .
C12 N23 N24 124.7(6) .
N23 N24 H24A 107.9 .
N23 N24 H24B 108.7 .
H24A N24 H24B 116.1 .
C13 N25 Fe2 156.1(7) .
C14 N26 Fe2 166.9(7) .
C15 N27 Fe2 167.4(7) .
C16 N28 Fe3 171.5(7) .
C17 N29 Fe3 157.8(7) .
N1 C1 N3 110.9(6) .
N1 C1 H1 124.6 .
N3 C1 H1 124.6 .
N2 C2 N3 110.1(6) .
N2 C2 H2 124.9 .
N3 C2 H2 124.9 .
N5 C3 N7 110.0(6) .
N5 C3 H3 125.0 .
N7 C3 H3 125.0 .
N6 C4 N7 108.7(6) .
N6 C4 H4 125.6 .
N7 C4 H4 125.6 .
N9 C5 N11 109.6(7) .
N9 C5 H5 125.2 .
N11 C5 H5 125.2 .
N10 C6 N11 110.6(7) .
N10 C6 H6 124.7 .
N11 C6 H6 124.7 .
N13 C7 N15 110.0(6) .
N13 C7 H7 125.0 .
N15 C7 H7 125.0 .
N14 C8 N15 110.8(6) .
N14 C8 H8 124.6 .
N15 C8 H8 124.6 .
N17 C9 N19 109.7(6) .
N17 C9 H9 125.2 .
N19 C9 H9 125.2 .
N18 C10 N19 109.8(6) .
N18 C10 H10 125.1 .
N19 C10 H10 125.1 .
N21 C11 N23 110.8(6) .
N21 C11 H11 124.6 .
N23 C11 H11 124.6 .
N22 C12 N23 109.5(6) .
N22 C12 H12 125.3 .
N23 C12 H12 125.3 .
N25 C13 S1 178.7(8) .
N26 C14 S2 177.5(7) .
N27 C15 S3 177.9(7) .
N28 C16 S4 178.4(8) .
N29 C17 S5 177.8(8) .
N30 C18 S6 173(2) .

loop_
_geom_bond_atom_site_label_1
_geom_bond_atom_site_label_2
_geom_bond_distance
_geom_bond_site_symmetry_2
Fe1 N1 2.165(6) .
Fe1 N5 2.162(5) .
Fe1 N9 2.152(6) .
Fe1 N13 2.148(6) .
Fe1 N17 2.197(6) .
Fe1 N21 2.201(5) .
Fe2 N2 2.172(6) .
Fe2 N6 2.217(6) .
Fe2 N10 2.179(6) .
Fe2 N25 2.123(7) .
Fe2 N26 2.131(7) .
Fe2 N27 2.133(8) .
Fe3 S3 2.603(3) 4_566
Fe3 N14 2.221(6) .
Fe3 N18 2.212(6) .
Fe3 N22 2.218(6) .
Fe3 N28 2.109(7) .
Fe3 N29 2.117(7) .
S1 C13 1.615(10) .
S2 C14 1.625(9) .
S3 Fe3 2.603(3) 4_665
S3 C15 1.617(9) .
S4 C16 1.627(8) .
S5 C17 1.623(9) .
S6 C18 1.64(2) .
N1 N2 1.394(7) .
N1 C1 1.303(9) .
N2 C2 1.301(10) .
N3 N4 1.413(9) .
N3 C1 1.328(9) .
N3 C2 1.354(9) .
N4 H4A 0.9210 .
N4 H4B 0.9206 .
N5 N6 1.392(7) .
N5 C3 1.303(9) .
N6 C4 1.291(9) .
N7 N8 1.415(8) .
N7 C3 1.347(9) .
N7 C4 1.367(9) .
N8 H8A 0.9171 .
N8 H8B 0.9135 .
N9 N10 1.382(7) .
N9 C5 1.307(9) .
N10 C6 1.303(10) .
N11 N12 1.407(9) .
N11 C5 1.333(10) .
N11 C6 1.329(10) .
N12 H12A 0.9020 .
N12 H12B 0.9005 .
N13 N14 1.390(7) .
N13 C7 1.315(9) .
N14 C8 1.295(9) .
N15 N16 1.402(9) .
N15 C7 1.330(9) .
N15 C8 1.340(9) .
N16 H16A 0.9207 .
N16 H16B 0.9173 .
N17 N18 1.386(7) .
N17 C9 1.303(10) .
N18 C10 1.312(9) .
N19 N20 1.431(9) .
N19 C9 1.345(9) .
N19 C10 1.342(9) .
N20 H20A 0.9213 .
N20 H20B 0.9159 .
N21 N22 1.362(7) .
N21 C11 1.310(9) .
N22 C12 1.302(9) .
N23 N24 1.419(8) .
N23 C11 1.333(9) .
N23 C12 1.362(9) .
N24 H24A 0.9170 .
N24 H24B 0.9021 .
N25 C13 1.135(10) .
N26 C14 1.149(10) .
N27 C15 1.170(10) .
N28 C16 1.165(9) .
N29 C17 1.151(10) .
N30 C18 1.02(2) .
C1 H1 0.9300 .
C2 H2 0.9300 .
C3 H3 0.9300 .
C4 H4 0.9300 .
C5 H5 0.9300 .
C6 H6 0.9300 .
C7 H7 0.9300 .
C8 H8 0.9300 .
C9 H9 0.9300 .
C10 H10 0.9300 .
C11 H11 0.9300 .
C12 H12 0.9300 .

loop_
_geom_torsion_atom_site_label_1
_geom_torsion_atom_site_label_2
_geom_torsion_atom_site_label_3
_geom_torsion_atom_site_label_4
_geom_torsion
Fe1 N1 N2 Fe2 -1.3(7)
Fe1 N1 N2 C2 174.1(5)
Fe1 N1 C1 N3 -174.5(4)
Fe1 N5 N6 Fe2 -7.6(8)
Fe1 N5 N6 C4 179.2(6)
Fe1 N5 C3 N7 180.0(5)
Fe1 N9 N10 Fe2 -5.2(9)
Fe1 N9 N10 C6 175.1(6)
Fe1 N9 C5 N11 -175.8(5)
Fe1 N13 N14 Fe3 0.7(8)
Fe1 N13 N14 C8 -179.8(5)
Fe1 N13 C7 N15 179.5(5)
Fe1 N17 N18 Fe3 -5.1(7)
Fe1 N17 N18 C10 174.9(5)
Fe1 N17 C9 N19 -174.1(4)
Fe1 N21 N22 Fe3 2.3(8)
Fe1 N21 N22 C12 177.8(6)
Fe1 N21 C11 N23 -177.5(5)
Fe2 N2 C2 N3 176.2(4)
Fe2 N6 C4 N7 -172.1(5)
Fe2 N10 C6 N11 -177.9(6)
Fe3 N14 C8 N15 179.7(5)
Fe3 N18 C10 N19 -179.5(4)
Fe3 N22 C12 N23 175.6(5)
N1 N2 C2 N3 0.8(8)
N2 N1 C1 N3 -0.1(8)
N4 N3 C1 N1 172.0(7)
N4 N3 C2 N2 -172.0(7)
N5 N6 C4 N7 1.4(10)
N6 N5 C3 N7 0.3(9)
N8 N7 C3 N5 178.4(8)
N8 N7 C4 N6 -179.3(8)
N9 N10 C6 N11 1.8(10)
N10 N9 C5 N11 0.3(9)
N12 N11 C5 N9 -178.6(9)
N12 N11 C6 N10 177.7(10)
N13 N14 C8 N15 0.1(9)
N14 N13 C7 N15 -0.6(9)
N16 N15 C7 N13 -179.5(7)
N16 N15 C8 N14 179.7(7)
N17 N18 C10 N19 0.5(8)
N18 N17 C9 N19 2.0(8)
N20 N19 C9 N17 -179.3(6)
N20 N19 C10 N18 178.3(6)
N21 N22 C12 N23 0.1(10)
N22 N21 C11 N23 0.6(9)
N24 N23 C11 N21 174.6(8)
N24 N23 C12 N22 -175.2(7)
C1 N1 N2 Fe2 -175.9(5)
C1 N1 N2 C2 -0.5(8)
C1 N3 C2 N2 -0.9(8)
C2 N3 C1 N1 0.6(8)
C3 N5 N6 Fe2 172.1(5)
C3 N5 N6 C4 -1.1(9)
C3 N7 C4 N6 -1.2(10)
C4 N7 C3 N5 0.5(9)
C5 N9 N10 Fe2 178.4(6)
C5 N9 N10 C6 -1.3(9)
C5 N11 C6 N10 -1.6(11)
C6 N11 C5 N9 0.7(10)
C7 N13 N14 Fe3 -179.2(5)
C7 N13 N14 C8 0.3(8)
C7 N15 C8 N14 -0.5(9)
C8 N15 C7 N13 0.7(9)
C9 N17 N18 Fe3 178.5(5)
C9 N17 N18 C10 -1.5(7)
C9 N19 C10 N18 0.7(8)
C10 N19 C9 N17 -1.7(8)
C11 N21 N22 Fe3 -175.8(5)
C11 N21 N22 C12 -0.4(9)
C11 N23 C12 N22 0.3(10)
C12 N23 C11 N21 -0.5(10)
